data_4129543
loop_
_publ_author_name
'Yang, Haifeng'
'Gabba\"i, Fran\,cois P'

_publ_section_title
;
 Activation of a Hydroamination Gold Catalyst by Oxidation of a
 Redox-Noninnocent Chlorostibine Z-Ligand.
;
_journal_issue 41
_journal_name_full 'Journal of the American Chemical Society'
_journal_page_first 13425
_journal_page_last 13432
_journal_paper_doi 10.1021/jacs.5b07998
_journal_volume 137
_journal_year 2015
_chemical_formula_sum 'C37 H30 Au Cl3 F6 O0 P2 Sb2'
_chemical_formula_weight 1197.37
_space_group_IT_number 14
_space_group_name_Hall '-P 2ybc'
_space_group_name_H-M_alt 'P 1 21/c 1'
_symmetry_cell_setting monoclinic
_symmetry_space_group_name_H-M 'P 1 21/c 1'
_atom_sites_solution_hydrogens geom
_atom_sites_solution_primary direct
_atom_sites_solution_secondary difmap
_audit_creation_method SHELXL-97
_cell_angle_alpha 90.00
_cell_angle_beta 114.807(3)
_cell_angle_gamma 90.00
_cell_formula_units_Z 4
_cell_length_a 17.827(4)
_cell_length_b 13.292(3)
_cell_length_c 17.854(4)
_cell_measurement_temperature 110(2)
_cell_volume 3840.2(15)
_computing_cell_refinement 'Bruker SMART'
_computing_data_collection 'Bruker SMART'
_computing_data_reduction 'Bruker SMART'
_computing_molecular_graphics 'Bruker SHELXTL'
_computing_publication_material 'Bruker SHELXTL'
_computing_structure_refinement 'SHELXL-97 (Sheldrick, 2008)'
_computing_structure_solution 'SHELXS-97 (Sheldrick, 2008)'
_diffrn_ambient_temperature 110(2)
_diffrn_measured_fraction_theta_full 0.994
_diffrn_measured_fraction_theta_max 0.994
_diffrn_measurement_device_type 'CCD area detector'
_diffrn_measurement_method 'phi and omega scans'
_diffrn_radiation_monochromator graphite
_diffrn_radiation_source 'fine-focus sealed tube'
_diffrn_radiation_type MoK\a
_diffrn_radiation_wavelength 0.71073
_diffrn_reflns_av_R_equivalents 0.1580
_diffrn_reflns_av_sigmaI/netI 0.1471
_diffrn_reflns_limit_h_max 23
_diffrn_reflns_limit_h_min -23
_diffrn_reflns_limit_k_max 17
_diffrn_reflns_limit_k_min -17
_diffrn_reflns_limit_l_max 23
_diffrn_reflns_limit_l_min -23
_diffrn_reflns_number 46503
_diffrn_reflns_theta_full 28.55
_diffrn_reflns_theta_max 28.55
_diffrn_reflns_theta_min 1.98
_exptl_absorpt_coefficient_mu 5.557
_exptl_absorpt_correction_T_max 0.8510
_exptl_absorpt_correction_T_min 0.6648
_exptl_crystal_colour lightyellow
_exptl_crystal_density_diffrn 2.071
_exptl_crystal_density_method 'not measured'
_exptl_crystal_description block
_exptl_crystal_F_000 2272
_exptl_crystal_size_max 0.08
_exptl_crystal_size_mid 0.06
_exptl_crystal_size_min 0.03
_refine_diff_density_max 2.805
_refine_diff_density_min -1.986
_refine_diff_density_rms 0.243
_refine_ls_extinction_method none
_refine_ls_goodness_of_fit_ref 0.970
_refine_ls_hydrogen_treatment mixed
_refine_ls_matrix_type full
_refine_ls_number_parameters 454
_refine_ls_number_reflns 9712
_refine_ls_number_restraints 0
_refine_ls_restrained_S_all 0.970
_refine_ls_R_factor_all 0.1494
_refine_ls_R_factor_gt 0.0628
_refine_ls_shift/su_max 0.001
_refine_ls_shift/su_mean 0.000
_refine_ls_structure_factor_coef Fsqd
_refine_ls_weighting_details 'calc w=1/[\s^2^(Fo^2^)+(0.0673P)^2^+0.0000P] where P=(Fo^2^+2Fc^2^)/3'
_refine_ls_weighting_scheme calc
_refine_ls_wR_factor_gt 0.1293
_refine_ls_wR_factor_ref 0.1609
_reflns_number_gt 5040
_reflns_number_total 9712
_reflns_threshold_expression >2sigma(I)
_cod_data_source_file ja5b07998_si_003.cif
_cod_data_source_block 1_sbf6
_cod_original_cell_volume 3840.1(16)
_cod_original_sg_symbol_H-M P21/c
_cod_database_code 4129543

loop_
_symmetry_equiv_pos_as_xyz
'x, y, z'
'-x, y+1/2, -z+1/2'
'-x, -y, -z'
'x, -y-1/2, z-1/2'

loop_
_atom_site_label
_atom_site_type_symbol
_atom_site_fract_x
_atom_site_fract_y
_atom_site_fract_z
_atom_site_U_iso_or_equiv
_atom_site_adp_type
_atom_site_occupancy
_atom_site_symmetry_multiplicity
_atom_site_calc_flag
_atom_site_refinement_flags
Au1 Au 0.20693(3) 0.51492(3) 0.49856(3) 0.02848(13) Uani 1 1 d .
Sb1 Sb 0.26914(5) 0.31869(5) 0.47282(5) 0.02891(19) Uani 1 1 d .
Cl1 Cl 0.31987(19) 0.1556(2) 0.4585(2) 0.0414(7) Uani 1 1 d .
P1 P 0.32505(18) 0.5114(2) 0.61988(17) 0.0283(6) Uani 1 1 d .
F1 F 0.1428(5) 0.7079(5) 0.5206(5) 0.052(2) Uani 1 1 d .
C1 C 0.3088(7) 0.3007(8) 0.6065(7) 0.029(3) Uani 1 1 d .
Sb2 Sb 0.16763(6) 0.81631(6) 0.46634(5) 0.0389(2) Uani 1 1 d .
Cl2 Cl 0.5151(6) 0.0914(13) 0.4607(6) 0.307(8) Uani 1 1 d .
P2 P 0.09582(18) 0.4679(2) 0.37859(17) 0.0271(6) Uani 1 1 d .
F2 F 0.2544(4) 0.7386(5) 0.4614(5) 0.052(2) Uani 1 1 d .
C2 C 0.3148(7) 0.2070(9) 0.6385(7) 0.034(3) Uani 1 1 d .
H33 H 0.2998 0.1506 0.6024 0.041 Uiso 1 1 calc R
F3 F 0.2403(5) 0.8658(6) 0.5691(5) 0.068(2) Uani 1 1 d .
C3 C 0.3425(7) 0.1912(9) 0.7231(7) 0.037(3) Uani 1 1 d .
H65 H 0.3468 0.1250 0.7446 0.044 Uiso 1 1 calc R
F4 F 0.0818(5) 0.8914(5) 0.4729(5) 0.061(2) Uani 1 1 d .
C4 C 0.3632(7) 0.2728(9) 0.7747(8) 0.040(3) Uani 1 1 d .
H38 H 0.3798 0.2629 0.8321 0.048 Uiso 1 1 calc R
F5 F 0.0973(5) 0.7686(6) 0.3647(5) 0.064(2) Uani 1 1 d .
C5 C 0.3606(7) 0.3694(8) 0.7448(7) 0.031(3) Uani 1 1 d .
H49 H 0.3799 0.4250 0.7814 0.037 Uiso 1 1 calc R
F6 F 0.1952(5) 0.9242(6) 0.4156(5) 0.070(2) Uani 1 1 d .
C6 C 0.3287(7) 0.3836(8) 0.6587(7) 0.030(3) Uani 1 1 d .
C7 C 0.1426(7) 0.2695(8) 0.4333(7) 0.027(2) Uani 1 1 d .
C8 C 0.1252(7) 0.1685(8) 0.4461(6) 0.028(2) Uani 1 1 d .
H22 H 0.1690 0.1215 0.4703 0.033 Uiso 1 1 calc R
C9 C 0.0450(7) 0.1389(10) 0.4235(7) 0.038(3) Uani 1 1 d .
H26 H 0.0341 0.0710 0.4323 0.046 Uiso 1 1 calc R
C10 C -0.0216(8) 0.2059(9) 0.3879(7) 0.035(3) Uani 1 1 d .
H47 H -0.0765 0.1847 0.3753 0.042 Uiso 1 1 calc R
C11 C -0.0055(7) 0.3034(8) 0.3717(6) 0.030(3) Uani 1 1 d .
H3 H -0.0502 0.3481 0.3437 0.036 Uiso 1 1 calc R
C12 C 0.0758(7) 0.3371(7) 0.3960(6) 0.025(2) Uani 1 1 d .
C13 C 0.4211(7) 0.5277(8) 0.6094(7) 0.030(3) Uani 1 1 d .
C14 C 0.4850(7) 0.4587(9) 0.6443(7) 0.037(3) Uani 1 1 d .
H39 H 0.4785 0.4016 0.6730 0.044 Uiso 1 1 calc R
C15 C 0.5581(8) 0.4743(11) 0.6368(8) 0.051(4) Uani 1 1 d .
H42 H 0.6023 0.4280 0.6615 0.061 Uiso 1 1 calc R
C16 C 0.5682(9) 0.5546(11) 0.5945(8) 0.049(4) Uani 1 1 d .
H6 H 0.6191 0.5648 0.5905 0.059 Uiso 1 1 calc R
C17 C 0.5049(9) 0.6196(10) 0.5585(7) 0.047(4) Uani 1 1 d .
H48 H 0.5116 0.6747 0.5280 0.056 Uiso 1 1 calc R
C18 C 0.4295(7) 0.6079(8) 0.5648(7) 0.034(3) Uani 1 1 d .
H43 H 0.3855 0.6541 0.5390 0.040 Uiso 1 1 calc R
C19 C 0.3297(7) 0.5961(8) 0.7001(7) 0.032(3) Uani 1 1 d .
C20 C 0.4050(8) 0.6385(9) 0.7560(7) 0.040(3) Uani 1 1 d .
H61 H 0.4546 0.6269 0.7495 0.048 Uiso 1 1 calc R
C21 C 0.4058(9) 0.6964(10) 0.8197(8) 0.054(4) Uani 1 1 d .
H7 H 0.4564 0.7250 0.8575 0.065 Uiso 1 1 calc R
C22 C 0.3338(8) 0.7143(10) 0.8301(8) 0.046(3) Uani 1 1 d .
H56 H 0.3358 0.7535 0.8754 0.055 Uiso 1 1 calc R
C23 C 0.2607(8) 0.6756(9) 0.7755(8) 0.044(3) Uani 1 1 d .
H68 H 0.2114 0.6898 0.7816 0.053 Uiso 1 1 calc R
C24 C 0.2578(8) 0.6147(9) 0.7100(7) 0.041(3) Uani 1 1 d .
H53 H 0.2069 0.5863 0.6728 0.049 Uiso 1 1 calc R
C25 C 0.0011(6) 0.5338(7) 0.3505(6) 0.025(2) Uani 1 1 d .
C26 C -0.0574(7) 0.5383(9) 0.2684(8) 0.042(3) Uani 1 1 d .
H57 H -0.0478 0.5043 0.2264 0.051 Uiso 1 1 calc R
C27 C -0.1322(7) 0.5949(9) 0.2480(8) 0.040(3) Uani 1 1 d .
H70 H -0.1720 0.5998 0.1924 0.048 Uiso 1 1 calc R
C28 C -0.1453(7) 0.6424(9) 0.3109(8) 0.037(3) Uani 1 1 d .
H55 H -0.1946 0.6799 0.2979 0.045 Uiso 1 1 calc R
C29 C -0.0879(7) 0.6358(8) 0.3919(7) 0.031(3) Uani 1 1 d .
H40 H -0.0981 0.6682 0.4341 0.037 Uiso 1 1 calc R
C30 C -0.0145(7) 0.5814(8) 0.4119(7) 0.031(3) Uani 1 1 d .
H5 H 0.0247 0.5771 0.4678 0.037 Uiso 1 1 calc R
C31 C 0.1234(6) 0.4686(7) 0.2920(6) 0.024(2) Uani 1 1 d .
C32 C 0.0897(7) 0.4001(8) 0.2269(6) 0.030(3) Uani 1 1 d .
H25 H 0.0528 0.3493 0.2281 0.036 Uiso 1 1 calc R
C33 C 0.1104(8) 0.4067(8) 0.1616(7) 0.037(3) Uani 1 1 d .
H4 H 0.0869 0.3607 0.1170 0.045 Uiso 1 1 calc R
C34 C 0.1649(7) 0.4790(9) 0.1594(7) 0.034(3) Uani 1 1 d .
H34 H 0.1789 0.4814 0.1136 0.041 Uiso 1 1 calc R
C35 C 0.1995(7) 0.5484(8) 0.2225(7) 0.034(3) Uani 1 1 d .
H32 H 0.2366 0.5983 0.2202 0.041 Uiso 1 1 calc R
C36 C 0.1785(5) 0.5431(6) 0.2905(5) 0.033(3) Uani 1 1 d .
H41 H 0.2015 0.5896 0.3348 0.039 Uiso 1 1 calc R
Cl3 Cl 0.5802(5) 0.0408(6) 0.3498(5) 0.262(6) Uani 1 1 d R
C37 C 0.6026(5) 0.0962(6) 0.4427(5) 0.215(19) Uani 1 1 d R
H37A H 0.6196 0.1669 0.4419 0.258 Uiso 1 1 calc R
H37B H 0.6485 0.0601 0.4869 0.258 Uiso 1 1 calc R

loop_
_atom_site_aniso_label
_atom_site_aniso_U_11
_atom_site_aniso_U_22
_atom_site_aniso_U_33
_atom_site_aniso_U_23
_atom_site_aniso_U_13
_atom_site_aniso_U_12
Au1 0.0324(2) 0.0251(2) 0.0268(2) 0.00195(19) 0.01130(19) -0.0008(2)
Sb1 0.0323(4) 0.0285(4) 0.0302(4) 0.0017(3) 0.0173(3) -0.0004(3)
Cl1 0.0450(18) 0.0366(17) 0.051(2) -0.0004(14) 0.0283(16) 0.0076(14)
P1 0.0286(16) 0.0300(16) 0.0262(15) 0.0013(12) 0.0113(13) 0.0003(13)
F1 0.063(5) 0.046(4) 0.064(5) 0.012(4) 0.044(4) 0.012(4)
C1 0.032(6) 0.027(6) 0.028(6) -0.003(5) 0.012(5) -0.003(5)
Sb2 0.0518(6) 0.0287(4) 0.0427(5) 0.0027(4) 0.0263(4) 0.0064(4)
Cl2 0.161(9) 0.63(3) 0.109(7) -0.004(11) 0.036(6) -0.017(13)
P2 0.0302(16) 0.0274(16) 0.0235(15) 0.0024(12) 0.0110(13) 0.0005(13)
F2 0.056(5) 0.047(5) 0.064(5) 0.001(4) 0.036(4) 0.013(4)
C2 0.031(7) 0.042(7) 0.030(7) -0.003(5) 0.014(6) -0.001(6)
F3 0.084(6) 0.072(6) 0.051(5) -0.028(4) 0.030(5) 0.003(5)
C3 0.037(7) 0.030(7) 0.043(8) 0.009(6) 0.016(6) 0.015(6)
F4 0.069(5) 0.051(5) 0.076(6) 0.017(4) 0.044(5) 0.028(4)
C4 0.038(7) 0.053(8) 0.034(7) 0.009(6) 0.020(6) 0.002(6)
F5 0.057(5) 0.086(6) 0.042(5) -0.004(4) 0.013(4) -0.009(5)
C5 0.028(6) 0.030(6) 0.035(7) -0.005(5) 0.013(5) -0.001(5)
F6 0.096(7) 0.042(5) 0.097(7) 0.013(4) 0.063(6) 0.001(4)
C6 0.026(6) 0.030(6) 0.040(7) -0.004(5) 0.019(6) -0.004(5)
C7 0.031(6) 0.024(6) 0.034(6) 0.001(5) 0.021(5) 0.002(5)
C8 0.028(6) 0.028(6) 0.028(6) 0.006(5) 0.013(5) 0.000(5)
C9 0.033(7) 0.048(8) 0.035(7) 0.010(6) 0.016(6) -0.011(6)
C10 0.041(7) 0.039(7) 0.031(7) -0.012(5) 0.022(6) -0.011(6)
C11 0.036(7) 0.027(6) 0.027(6) -0.006(5) 0.011(5) -0.007(5)
C12 0.045(7) 0.014(5) 0.017(5) 0.000(4) 0.015(5) -0.008(5)
C13 0.026(6) 0.035(7) 0.031(6) -0.006(5) 0.013(5) -0.014(5)
C14 0.032(7) 0.034(7) 0.043(7) 0.005(6) 0.014(6) -0.004(5)
C15 0.041(8) 0.068(10) 0.056(9) -0.008(8) 0.033(7) -0.008(7)
C16 0.050(9) 0.064(9) 0.051(9) -0.019(7) 0.038(8) -0.009(8)
C17 0.065(10) 0.049(8) 0.029(7) -0.013(6) 0.021(7) -0.032(8)
C18 0.037(7) 0.029(6) 0.035(7) -0.002(5) 0.015(6) -0.014(5)
C19 0.040(7) 0.022(6) 0.035(7) 0.009(5) 0.017(6) 0.012(5)
C20 0.040(8) 0.049(8) 0.038(7) 0.000(6) 0.022(6) -0.007(6)
C21 0.053(9) 0.058(9) 0.041(8) -0.019(7) 0.010(7) -0.015(7)
C22 0.058(9) 0.049(8) 0.032(7) -0.009(6) 0.020(7) 0.002(7)
C23 0.048(8) 0.053(8) 0.039(8) -0.010(6) 0.025(7) -0.007(7)
C24 0.054(9) 0.040(7) 0.027(7) -0.002(5) 0.015(6) -0.016(6)
C25 0.027(6) 0.024(6) 0.018(5) 0.004(4) 0.005(5) -0.001(5)
C26 0.040(7) 0.051(8) 0.043(8) 0.004(6) 0.025(6) -0.003(6)
C27 0.034(7) 0.048(8) 0.045(8) 0.012(6) 0.023(6) 0.003(6)
C28 0.028(6) 0.034(7) 0.053(8) 0.020(6) 0.021(6) 0.010(5)
C29 0.038(7) 0.036(7) 0.033(7) 0.008(5) 0.028(6) 0.003(5)
C30 0.034(7) 0.029(6) 0.039(7) 0.014(5) 0.025(6) 0.011(5)
C31 0.029(6) 0.017(5) 0.023(6) 0.007(4) 0.009(5) 0.008(5)
C32 0.039(7) 0.031(6) 0.025(6) 0.000(5) 0.018(5) -0.001(5)
C33 0.063(9) 0.028(6) 0.032(7) -0.001(5) 0.031(7) 0.009(6)
C34 0.031(6) 0.037(7) 0.041(7) 0.016(6) 0.022(6) 0.017(6)
C35 0.037(7) 0.020(5) 0.044(7) 0.010(5) 0.017(6) 0.005(5)
C36 0.043(7) 0.027(6) 0.027(6) 0.006(5) 0.014(6) 0.009(5)
Cl3 0.180(10) 0.311(14) 0.227(12) -0.044(10) 0.019(8) 0.022(9)
C37 0.18(3) 0.28(4) 0.12(2) -0.10(2) 0.00(2) 0.11(3)

loop_
_atom_type_symbol
_atom_type_description
_atom_type_scat_dispersion_real
_atom_type_scat_dispersion_imag
_atom_type_scat_source
C C 0.0033 0.0016 'International Tables Vol C Tables 4.2.6.8 and 6.1.1.4'
H H 0.0000 0.0000 'International Tables Vol C Tables 4.2.6.8 and 6.1.1.4'
F F 0.0171 0.0103 'International Tables Vol C Tables 4.2.6.8 and 6.1.1.4'
P P 0.1023 0.0942 'International Tables Vol C Tables 4.2.6.8 and 6.1.1.4'
Cl Cl 0.1484 0.1585 'International Tables Vol C Tables 4.2.6.8 and 6.1.1.4'
Sb Sb -0.5866 1.5461 'International Tables Vol C Tables 4.2.6.8 and 6.1.1.4'
Au Au -2.0133 8.8022 'International Tables Vol C Tables 4.2.6.8 and 6.1.1.4'
O O 0.0106 0.0060 'International Tables Vol C Tables 4.2.6.8 and 6.1.1.4'

loop_
_geom_angle_atom_site_label_1
_geom_angle_atom_site_label_2
_geom_angle_atom_site_label_3
_geom_angle
P1 Au1 P2 163.00(11)
P1 Au1 Sb1 82.70(8)
P2 Au1 Sb1 81.28(7)
C7 Sb1 C1 97.9(4)
C7 Sb1 Cl1 94.6(3)
C1 Sb1 Cl1 93.1(3)
C7 Sb1 Au1 84.8(3)
C1 Sb1 Au1 84.1(3)
Cl1 Sb1 Au1 177.01(8)
C19 P1 C13 106.1(5)
C19 P1 C6 107.4(5)
C13 P1 C6 105.4(5)
C19 P1 Au1 117.1(4)
C13 P1 Au1 115.6(4)
C6 P1 Au1 104.4(4)
C2 C1 C6 119.5(11)
C2 C1 Sb1 119.4(8)
C6 C1 Sb1 121.2(8)
F5 Sb2 F3 179.1(4)
F5 Sb2 F6 89.8(4)
F3 Sb2 F6 89.5(4)
F5 Sb2 F4 90.5(4)
F3 Sb2 F4 89.9(4)
F6 Sb2 F4 90.5(3)
F5 Sb2 F1 91.9(4)
F3 Sb2 F1 88.9(4)
F6 Sb2 F1 178.3(4)
F4 Sb2 F1 90.0(3)
F5 Sb2 F2 89.9(3)
F3 Sb2 F2 89.7(3)
F6 Sb2 F2 90.6(3)
F4 Sb2 F2 178.8(3)
F1 Sb2 F2 88.8(3)
C25 P2 C31 108.9(5)
C25 P2 C12 106.6(5)
C31 P2 C12 107.0(5)
C25 P2 Au1 118.1(4)
C31 P2 Au1 110.9(4)
C12 P2 Au1 104.6(4)
C1 C2 C3 121.6(11)
C4 C3 C2 118.8(11)
C3 C4 C5 121.3(11)
C4 C5 C6 118.5(11)
C1 C6 C5 119.9(10)
C1 C6 P1 121.6(9)
C5 C6 P1 118.1(8)
C12 C7 C8 118.6(10)
C12 C7 Sb1 121.2(7)
C8 C7 Sb1 120.1(8)
C9 C8 C7 119.7(11)
C8 C9 C10 122.1(11)
C11 C10 C9 118.6(11)
C10 C11 C12 120.8(11)
C11 C12 C7 120.0(9)
C11 C12 P2 120.1(8)
C7 C12 P2 119.9(8)
C18 C13 C14 120.1(11)
C18 C13 P1 119.3(9)
C14 C13 P1 120.5(9)
C15 C14 C13 119.2(11)
C16 C15 C14 121.4(13)
C17 C16 C15 119.2(13)
C16 C17 C18 121.9(12)
C13 C18 C17 118.2(12)
C24 C19 C20 119.6(11)
C24 C19 P1 118.5(9)
C20 C19 P1 121.8(9)
C21 C20 C19 119.2(12)
C20 C21 C22 121.2(12)
C23 C22 C21 120.0(12)
C22 C23 C24 120.3(12)
C19 C24 C23 119.7(12)
C30 C25 C26 119.9(10)
C30 C25 P2 118.9(8)
C26 C25 P2 121.2(9)
C25 C26 C27 119.5(11)
C28 C27 C26 119.0(12)
C29 C28 C27 121.0(11)
C28 C29 C30 120.2(10)
C25 C30 C29 120.4(11)
C32 C31 C36 120.3(9)
C32 C31 P2 122.1(8)
C36 C31 P2 117.5(7)
C33 C32 C31 119.5(11)
C32 C33 C34 121.0(11)
C33 C34 C35 121.4(11)
C34 C35 C36 118.5(10)
C31 C36 C35 119.4(9)
Cl3 C37 Cl2 107.8(5)

loop_
_geom_bond_atom_site_label_1
_geom_bond_atom_site_label_2
_geom_bond_distance
Au1 P1 2.302(3)
Au1 P2 2.311(3)
Au1 Sb1 2.9448(10)
Sb1 C7 2.162(11)
Sb1 C1 2.198(11)
Sb1 Cl1 2.403(3)
P1 C19 1.795(12)
P1 C13 1.812(11)
P1 C6 1.825(11)
F1 Sb2 1.890(7)
C1 C2 1.357(15)
C1 C6 1.389(14)
Sb2 F5 1.832(7)
Sb2 F3 1.867(8)
Sb2 F6 1.869(7)
Sb2 F4 1.872(7)
Sb2 F2 1.892(7)
Cl2 C37 1.721(12)
P2 C25 1.777(11)
P2 C31 1.808(11)
P2 C12 1.828(10)
C2 C3 1.394(15)
C3 C4 1.370(16)
C4 C5 1.384(16)
C5 C6 1.410(15)
C7 C12 1.415(14)
C7 C8 1.419(14)
C8 C9 1.370(14)
C9 C10 1.404(16)
C10 C11 1.384(15)
C11 C12 1.401(14)
C13 C18 1.376(15)
C13 C14 1.390(16)
C14 C15 1.381(16)
C15 C16 1.361(18)
C16 C17 1.351(18)
C17 C18 1.403(16)
C19 C24 1.388(16)
C19 C20 1.412(16)
C20 C21 1.368(17)
C21 C22 1.392(18)
C22 C23 1.359(17)
C23 C24 1.404(16)
C25 C30 1.392(14)
C25 C26 1.400(15)
C26 C27 1.438(16)
C27 C28 1.391(16)
C28 C29 1.380(15)
C29 C30 1.403(14)
C31 C32 1.398(14)
C31 C36 1.404(13)
C32 C33 1.365(14)
C33 C34 1.379(16)
C34 C35 1.384(16)
C35 C36 1.415(14)
Cl3 C37 1.7021
